data_7242748
loop_
_publ_author_name
'Ruiz, Andr\'es Castro'
'Damodaran, Krishna K.'
'Suman, Sigridur G.'

_publ_section_title
;
 Towards a selective synthetic route for cobalt amino acid complexes and
 their application in ring opening polymerization of rac-lactide
;
_journal_issue 27
_journal_name_full 'RSC Advances'
_journal_page_first 16326
_journal_page_last 16338
_journal_paper_doi 10.1039/D1RA02909F
_journal_volume 11
_journal_year 2021
_chemical_formula_sum 'C14 H18 Cl Co N4 O5'
_chemical_formula_weight 416.70
_space_group_crystal_system monoclinic
_space_group_IT_number 14
_space_group_name_Hall '-P 2yn'
_space_group_name_H-M_alt 'P 1 21/n 1'
_atom_sites_solution_hydrogens mixed
_audit_creation_method SHELXL-2014/7
_audit_update_record
;
2021-02-01 deposited with the CCDC.	2021-04-19 downloaded from the CCDC.
;
_cell_angle_alpha 90
_cell_angle_beta 106.081(3)
_cell_angle_gamma 90
_cell_formula_units_Z 4
_cell_length_a 7.8928(7)
_cell_length_b 19.9184(17)
_cell_length_c 10.8042(9)
_cell_measurement_reflns_used 9705
_cell_measurement_temperature 150(2)
_cell_measurement_theta_max 28.34
_cell_measurement_theta_min 2.87
_cell_volume 1632.1(2)
_computing_cell_refinement 'SAINT V8.35A (?, 2016)'
_computing_data_collection 'SAINT V8.35A (?, 2016)'
_computing_data_reduction 'SAINT V8.35A (?, 2016)'
_computing_molecular_graphics 'MERCURY CSD 4.2.0'
_computing_publication_material 'MERCURY CSD 4.2.0'
_computing_structure_refinement 'SHELXL-2014/7 (Sheldrick, 2014)'
_computing_structure_solution 'SAINT V8.35A (?, 2016)'
_diffrn_ambient_temperature 150(2)
_diffrn_measured_fraction_theta_full 0.999
_diffrn_measured_fraction_theta_max 0.993
_diffrn_measurement_device_type 'Bruker APEX-II CCD'
_diffrn_measurement_method '\f and \w scans'
_diffrn_radiation_type MoK\a
_diffrn_radiation_wavelength 0.71073
_diffrn_reflns_av_R_equivalents 0.0744
_diffrn_reflns_av_unetI/netI 0.0366
_diffrn_reflns_Laue_measured_fraction_full 0.999
_diffrn_reflns_Laue_measured_fraction_max 0.993
_diffrn_reflns_limit_h_max 10
_diffrn_reflns_limit_h_min -10
_diffrn_reflns_limit_k_max 26
_diffrn_reflns_limit_k_min -26
_diffrn_reflns_limit_l_max 14
_diffrn_reflns_limit_l_min -12
_diffrn_reflns_number 38925
_diffrn_reflns_point_group_measured_fraction_full 0.999
_diffrn_reflns_point_group_measured_fraction_max 0.993
_diffrn_reflns_theta_full 25.242
_diffrn_reflns_theta_max 28.447
_diffrn_reflns_theta_min 2.874
_exptl_absorpt_coefficient_mu 1.250
_exptl_absorpt_correction_T_max 0.7457
_exptl_absorpt_correction_T_min 0.5242
_exptl_absorpt_correction_type multi-scan
_exptl_absorpt_process_details
'SADABS-2016/2 (Bruker,2016/2) was used for absorption correction. wR2(int) was 0.0929 before and 0.0674 after correction. The Ratio of minimum to maximum transmission is 0.7030. The \l/2 correction factor is Not present.'
_exptl_crystal_colour red
_exptl_crystal_density_diffrn 1.696
_exptl_crystal_description needle
_exptl_crystal_F_000 856
_exptl_crystal_size_max 0.350
_exptl_crystal_size_mid 0.220
_exptl_crystal_size_min 0.080
_refine_diff_density_max 0.707
_refine_diff_density_min -0.388
_refine_diff_density_rms 0.088
_refine_ls_extinction_method none
_refine_ls_goodness_of_fit_ref 1.005
_refine_ls_hydrogen_treatment mixed
_refine_ls_matrix_type full
_refine_ls_number_parameters 234
_refine_ls_number_reflns 4102
_refine_ls_number_restraints 0
_refine_ls_restrained_S_all 1.005
_refine_ls_R_factor_all 0.0557
_refine_ls_R_factor_gt 0.0386
_refine_ls_shift/su_max 0.000
_refine_ls_shift/su_mean 0.000
_refine_ls_structure_factor_coef Fsqd
_refine_ls_weighting_details 'w=1/[\s^2^(Fo^2^)+(0.0526P)^2^+1.8827P] where P=(Fo^2^+2Fc^2^)/3'
_refine_ls_weighting_scheme calc
_refine_ls_wR_factor_gt 0.0933
_refine_ls_wR_factor_ref 0.1017
_reflns_Friedel_coverage 0.000
_reflns_number_gt 3308
_reflns_number_total 4102
_reflns_threshold_expression 'I > 2\s(I)'
_cod_data_source_file d1ra02909f2.cif
_cod_data_source_block mo_AACR1_174_1_0m_a
_cod_original_sg_symbol_H-M 'P 21/n'
_cod_database_code 7242748
_shelx_shelxl_version_number 2014/7
_shelx_space_group_comment
;
The symmetry employed for this shelxl refinement is uniquely defined
by the following loop, which should always be used as a source of
symmetry information in preference to the above space-group names.
They are only intended as comments.
;
_shelx_estimated_absorpt_t_min 0.669
_shelx_estimated_absorpt_t_max 0.907

loop_
_space_group_symop_operation_xyz
'x, y, z'
'-x+1/2, y+1/2, -z+1/2'
'-x, -y, -z'
'x-1/2, -y-1/2, z-1/2'

loop_
_atom_site_label
_atom_site_type_symbol
_atom_site_fract_x
_atom_site_fract_y
_atom_site_fract_z
_atom_site_U_iso_or_equiv
_atom_site_adp_type
_atom_site_occupancy
_atom_site_site_symmetry_order
_atom_site_calc_flag
_atom_site_refinement_flags_posn
_atom_site_refinement_flags_adp
_atom_site_refinement_flags_occupancy
_atom_site_disorder_assembly
_atom_site_disorder_group
Co1 Co 0.37686(4) 0.30874(2) 0.58824(3) 0.01527(9) Uani 1 1 d . . . . .
C1 C 0.4033(3) 0.21099(12) 0.4174(2) 0.0174(4) Uani 1 1 d . . . . .
O1 O 0.2947(2) 0.25651(8) 0.43538(16) 0.0179(3) Uani 1 1 d . . . . .
N1 N 0.5700(3) 0.24379(10) 0.63648(19) 0.0180(4) Uani 1 1 d . . . . .
H1A H 0.6738 0.2655 0.6708 0.022 Uiso 1 1 calc R U . . .
H1B H 0.5515 0.2149 0.6967 0.022 Uiso 1 1 calc R U . . .
Cl1 Cl 0.03053(8) 0.41489(3) 0.24145(6) 0.02571(14) Uani 1 1 d . . . . .
C2 C 0.5783(3) 0.20626(13) 0.5203(2) 0.0215(5) Uani 1 1 d . . . . .
H2C H 0.6062 0.1586 0.5429 0.026 Uiso 1 1 calc R U . . .
H2D H 0.6731 0.2250 0.4868 0.026 Uiso 1 1 calc R U . . .
O2 O 0.3738(2) 0.17569(9) 0.32023(17) 0.0228(4) Uani 1 1 d . . . . .
N2 N 0.1612(2) 0.36178(10) 0.53536(19) 0.0177(4) Uani 1 1 d . . . . .
H2A H 0.1633 0.3953 0.5929 0.021 Uiso 1 1 calc R U . . .
H2B H 0.1496 0.3804 0.4565 0.021 Uiso 1 1 calc R U . . .
O3 O 0.2474(2) 0.25354(8) 0.67229(17) 0.0196(3) Uani 1 1 d . . . . .
C3 C 0.0776(3) 0.25720(12) 0.6231(2) 0.0189(4) Uani 1 1 d . . . . .
N3 N 0.4721(2) 0.36397(10) 0.73810(18) 0.0168(4) Uani 1 1 d . . . . .
N4 N 0.5100(2) 0.36890(10) 0.51075(19) 0.0165(4) Uani 1 1 d . . . . .
O4 O -0.0283(2) 0.21765(9) 0.64634(18) 0.0239(4) Uani 1 1 d . . . . .
C4 C 0.0130(3) 0.31510(12) 0.5306(2) 0.0202(5) Uani 1 1 d . . . . .
H4A H -0.0347 0.2976 0.4420 0.024 Uiso 1 1 calc R U . . .
H4B H -0.0828 0.3393 0.5548 0.024 Uiso 1 1 calc R U . . .
O5 O 0.5946(3) 0.07010(13) 0.2628(2) 0.0323(5) Uani 1 1 d . . . . .
H5B H 0.563(5) 0.036(2) 0.276(4) 0.042(11) Uiso 1 1 d . . . . .
H5A H 0.525(6) 0.095(2) 0.288(5) 0.075(16) Uiso 1 1 d . . . . .
C5 C 0.4483(3) 0.35442(13) 0.8544(2) 0.0221(5) Uani 1 1 d . . . . .
H5 H 0.3744 0.3188 0.8664 0.027 Uiso 1 1 calc R U . . .
C6 C 0.5289(4) 0.39525(14) 0.9589(3) 0.0275(5) Uani 1 1 d . . . . .
H6 H 0.5117 0.3871 1.0412 0.033 Uiso 1 1 calc R U . . .
C7 C 0.6346(4) 0.44792(13) 0.9409(2) 0.0266(5) Uani 1 1 d . . . . .
H7 H 0.6905 0.4764 1.0109 0.032 Uiso 1 1 calc R U . . .
C8 C 0.6580(3) 0.45871(13) 0.8199(2) 0.0222(5) Uani 1 1 d . . . . .
H8 H 0.7279 0.4951 0.8051 0.027 Uiso 1 1 calc R U . . .
C9 C 0.5770(3) 0.41505(11) 0.7206(2) 0.0172(4) Uani 1 1 d . . . . .
C10 C 0.6003(3) 0.41745(11) 0.5907(2) 0.0166(4) Uani 1 1 d . . . . .
C11 C 0.7079(3) 0.46313(12) 0.5500(2) 0.0204(5) Uani 1 1 d . . . . .
H11 H 0.7678 0.4975 0.6061 0.025 Uiso 1 1 calc R U . . .
C12 C 0.7258(3) 0.45751(12) 0.4266(2) 0.0219(5) Uani 1 1 d . . . . .
H12 H 0.8015 0.4871 0.3980 0.026 Uiso 1 1 calc R U . . .
C13 C 0.6320(3) 0.40824(13) 0.3447(2) 0.0232(5) Uani 1 1 d . . . . .
H13 H 0.6431 0.4036 0.2598 0.028 Uiso 1 1 calc R U . . .
C14 C 0.5219(3) 0.36594(12) 0.3891(2) 0.0209(5) Uani 1 1 d . . . . .
H14 H 0.4528 0.3339 0.3318 0.025 Uiso 1 1 calc R U . . .

loop_
_atom_site_aniso_label
_atom_site_aniso_U_11
_atom_site_aniso_U_22
_atom_site_aniso_U_33
_atom_site_aniso_U_23
_atom_site_aniso_U_13
_atom_site_aniso_U_12
Co1 0.01381(15) 0.01683(16) 0.01441(15) 0.00031(11) 0.00266(11) -0.00043(11)
C1 0.0171(10) 0.0172(11) 0.0186(11) 0.0020(8) 0.0060(9) -0.0024(8)
O1 0.0162(7) 0.0180(8) 0.0180(8) -0.0005(6) 0.0023(6) 0.0001(6)
N1 0.0156(9) 0.0196(10) 0.0177(9) 0.0002(7) 0.0026(7) -0.0006(7)
Cl1 0.0302(3) 0.0234(3) 0.0227(3) -0.0012(2) 0.0058(2) -0.0038(2)
C2 0.0183(11) 0.0271(13) 0.0181(11) -0.0016(9) 0.0034(9) 0.0039(9)
O2 0.0231(8) 0.0227(9) 0.0217(9) -0.0052(7) 0.0046(7) -0.0021(7)
N2 0.0161(9) 0.0177(9) 0.0190(9) 0.0017(7) 0.0046(7) 0.0008(7)
O3 0.0177(8) 0.0205(8) 0.0215(8) 0.0035(6) 0.0067(7) 0.0000(6)
C3 0.0206(11) 0.0192(11) 0.0175(11) -0.0014(8) 0.0066(9) 0.0005(8)
N3 0.0157(9) 0.0183(9) 0.0154(9) 0.0010(7) 0.0027(7) 0.0028(7)
N4 0.0145(8) 0.0181(9) 0.0159(9) -0.0006(7) 0.0026(7) -0.0009(7)
O4 0.0202(8) 0.0271(9) 0.0254(9) 0.0031(7) 0.0079(7) -0.0032(7)
C4 0.0138(10) 0.0230(12) 0.0234(12) 0.0026(9) 0.0043(9) -0.0006(8)
O5 0.0311(11) 0.0304(11) 0.0397(12) -0.0024(9) 0.0167(9) -0.0052(9)
C5 0.0240(12) 0.0227(12) 0.0205(12) 0.0014(9) 0.0076(9) 0.0020(9)
C6 0.0372(14) 0.0279(13) 0.0177(12) 0.0007(10) 0.0080(10) 0.0029(11)
C7 0.0321(13) 0.0261(13) 0.0194(12) -0.0063(10) 0.0033(10) 0.0018(10)
C8 0.0216(11) 0.0213(12) 0.0222(12) -0.0024(9) 0.0037(9) 0.0002(9)
C9 0.0160(10) 0.0173(11) 0.0167(10) -0.0003(8) 0.0017(8) 0.0031(8)
C10 0.0157(10) 0.0178(11) 0.0151(10) 0.0004(8) 0.0024(8) 0.0019(8)
C11 0.0195(10) 0.0168(11) 0.0235(12) -0.0005(9) 0.0034(9) -0.0013(9)
C12 0.0197(11) 0.0216(12) 0.0255(12) 0.0034(9) 0.0078(9) -0.0009(9)
C13 0.0257(12) 0.0262(13) 0.0185(11) 0.0016(9) 0.0072(9) -0.0011(10)
C14 0.0245(12) 0.0224(12) 0.0149(11) -0.0010(9) 0.0040(9) -0.0025(9)

loop_
_atom_type_symbol
_atom_type_description
_atom_type_scat_dispersion_real
_atom_type_scat_dispersion_imag
_atom_type_scat_source
C C 0.0033 0.0016 'International Tables Vol C Tables 4.2.6.8 and 6.1.1.4'
H H 0.0000 0.0000 'International Tables Vol C Tables 4.2.6.8 and 6.1.1.4'
Cl Cl 0.1484 0.1585 'International Tables Vol C Tables 4.2.6.8 and 6.1.1.4'
Co Co 0.3494 0.9721 'International Tables Vol C Tables 4.2.6.8 and 6.1.1.4'
N N 0.0061 0.0033 'International Tables Vol C Tables 4.2.6.8 and 6.1.1.4'
O O 0.0106 0.0060 'International Tables Vol C Tables 4.2.6.8 and 6.1.1.4'

loop_
_geom_angle_atom_site_label_1
_geom_angle_atom_site_label_2
_geom_angle_atom_site_label_3
_geom_angle
_geom_angle_site_symmetry_1
_geom_angle_site_symmetry_3
_geom_angle_publ_flag
O3 Co1 O1 89.96(7) . . ?
O3 Co1 N3 93.73(8) . . ?
O1 Co1 N3 176.15(8) . . ?
O3 Co1 N4 176.56(8) . . ?
O1 Co1 N4 93.35(8) . . ?
N3 Co1 N4 82.98(8) . . ?
O3 Co1 N2 84.94(8) . . ?
O1 Co1 N2 88.97(8) . . ?
N3 Co1 N2 92.43(8) . . ?
N4 Co1 N2 94.16(8) . . ?
O3 Co1 N1 88.43(8) . . ?
O1 Co1 N1 85.58(8) . . ?
N3 Co1 N1 93.43(8) . . ?
N4 Co1 N1 92.76(8) . . ?
N2 Co1 N1 171.42(8) . . ?
O2 C1 O1 123.3(2) . . ?
O2 C1 C2 120.6(2) . . ?
O1 C1 C2 116.0(2) . . ?
C1 O1 Co1 115.48(15) . . ?
C2 N1 Co1 108.82(15) . . ?
C2 N1 H1A 109.9 . . ?
Co1 N1 H1A 109.9 . . ?
C2 N1 H1B 109.9 . . ?
Co1 N1 H1B 109.9 . . ?
H1A N1 H1B 108.3 . . ?
N1 C2 C1 110.24(19) . . ?
N1 C2 H2C 109.6 . . ?
C1 C2 H2C 109.6 . . ?
N1 C2 H2D 109.6 . . ?
C1 C2 H2D 109.6 . . ?
H2C C2 H2D 108.1 . . ?
C4 N2 Co1 106.65(14) . . ?
C4 N2 H2A 110.4 . . ?
Co1 N2 H2A 110.4 . . ?
C4 N2 H2B 110.4 . . ?
Co1 N2 H2B 110.4 . . ?
H2A N2 H2B 108.6 . . ?
C3 O3 Co1 113.77(15) . . ?
O4 C3 O3 124.4(2) . . ?
O4 C3 C4 120.0(2) . . ?
O3 C3 C4 115.6(2) . . ?
C5 N3 C9 119.2(2) . . ?
C5 N3 Co1 125.82(17) . . ?
C9 N3 Co1 114.89(15) . . ?
C14 N4 C10 119.1(2) . . ?
C14 N4 Co1 126.18(17) . . ?
C10 N4 Co1 114.72(16) . . ?
N2 C4 C3 109.58(19) . . ?
N2 C4 H4A 109.8 . . ?
C3 C4 H4A 109.8 . . ?
N2 C4 H4B 109.8 . . ?
C3 C4 H4B 109.8 . . ?
H4A C4 H4B 108.2 . . ?
H5B O5 H5A 101(4) . . ?
N3 C5 C6 121.8(2) . . ?
N3 C5 H5 119.1 . . ?
C6 C5 H5 119.1 . . ?
C7 C6 C5 119.0(2) . . ?
C7 C6 H6 120.5 . . ?
C5 C6 H6 120.5 . . ?
C8 C7 C6 119.4(2) . . ?
C8 C7 H7 120.3 . . ?
C6 C7 H7 120.3 . . ?
C7 C8 C9 118.5(2) . . ?
C7 C8 H8 120.7 . . ?
C9 C8 H8 120.7 . . ?
N3 C9 C8 121.9(2) . . ?
N3 C9 C10 113.7(2) . . ?
C8 C9 C10 124.4(2) . . ?
N4 C10 C11 121.4(2) . . ?
N4 C10 C9 113.7(2) . . ?
C11 C10 C9 124.9(2) . . ?
C12 C11 C10 119.0(2) . . ?
C12 C11 H11 120.5 . . ?
C10 C11 H11 120.5 . . ?
C11 C12 C13 119.5(2) . . ?
C11 C12 H12 120.3 . . ?
C13 C12 H12 120.3 . . ?
C14 C13 C12 118.8(2) . . ?
C14 C13 H13 120.6 . . ?
C12 C13 H13 120.6 . . ?
N4 C14 C13 122.1(2) . . ?
N4 C14 H14 119.0 . . ?
C13 C14 H14 119.0 . . ?

loop_
_geom_bond_atom_site_label_1
_geom_bond_atom_site_label_2
_geom_bond_distance
_geom_bond_site_symmetry_2
_geom_bond_publ_flag
Co1 O3 1.8954(17) . ?
Co1 O1 1.9071(17) . ?
Co1 N3 1.929(2) . ?
Co1 N4 1.931(2) . ?
Co1 N2 1.9495(19) . ?
Co1 N1 1.957(2) . ?
C1 O2 1.231(3) . ?
C1 O1 1.299(3) . ?
C1 C2 1.517(3) . ?
N1 C2 1.478(3) . ?
N1 H1A 0.9100 . ?
N1 H1B 0.9100 . ?
C2 H2C 0.9900 . ?
C2 H2D 0.9900 . ?
N2 C4 1.484(3) . ?
N2 H2A 0.9100 . ?
N2 H2B 0.9100 . ?
O3 C3 1.300(3) . ?
C3 O4 1.224(3) . ?
C3 C4 1.518(3) . ?
N3 C5 1.335(3) . ?
N3 C9 1.358(3) . ?
N4 C14 1.344(3) . ?
N4 C10 1.359(3) . ?
C4 H4A 0.9900 . ?
C4 H4B 0.9900 . ?
O5 H5B 0.75(4) . ?
O5 H5A 0.84(5) . ?
C5 C6 1.393(4) . ?
C5 H5 0.9500 . ?
C6 C7 1.387(4) . ?
C6 H6 0.9500 . ?
C7 C8 1.387(4) . ?
C7 H7 0.9500 . ?
C8 C9 1.392(3) . ?
C8 H8 0.9500 . ?
C9 C10 1.465(3) . ?
C10 C11 1.396(3) . ?
C11 C12 1.384(3) . ?
C11 H11 0.9500 . ?
C12 C13 1.389(3) . ?
C12 H12 0.9500 . ?
C13 C14 1.388(3) . ?
C13 H13 0.9500 . ?
C14 H14 0.9500 . ?
